data_8102068
loop_
_publ_author_name
'Wang, H.-T.'
'Lei, X.-X.'
'Zhang, L.-X.'
'Zhang, C.-Y.'

_publ_section_title
;
Crystal structure of 3'-formyl-benzo-15-crown-5, C~15~H~20~O~6~
;
_journal_issue 4
_journal_name_full 'Zeitschrift f\"ur Kristallographie - New Crystal Structures'
_journal_page_first 505
_journal_page_last 506
_journal_volume 221
_journal_year 2006
_chemical_formula_moiety 'C15 H20 O6'
_chemical_formula_sum 'C15 H20 O6'
_chemical_formula_weight 296.31
_chemical_name_systematic
; 
 3'-formyl-benzo-15-crown-5 
;
_space_group_IT_number 19
_symmetry_cell_setting orthorhombic
_symmetry_space_group_name_Hall 'P 2ac 2ab'
_symmetry_space_group_name_H-M 'P 21 21 21'
_atom_sites_solution_hydrogens geom
_atom_sites_solution_primary direct
_atom_sites_solution_secondary difmap
_audit_creation_method SHELXL-97
_cell_angle_alpha 90.00
_cell_angle_beta 90.00
_cell_angle_gamma 90.00
_cell_formula_units_Z 4
_cell_length_a 7.5235(9)
_cell_length_b 9.4590(10)
_cell_length_c 21.3518(2)
_cell_measurement_reflns_used 1522
_cell_measurement_temperature 298(2)
_cell_measurement_theta_max 24.13
_cell_measurement_theta_min 2.82
_cell_volume 1519.5(2)
_computing_cell_refinement 'SAINT (Bruker, 2002)'
_computing_data_collection 'SMART (Bruker, 2002)'
_computing_data_reduction SAINT
_computing_molecular_graphics 'SHELXTL(Bruker, 2002)'
_computing_publication_material SHELXL97
_computing_structure_refinement 'SHELXL97 (Sheldrick, 1997)'
_computing_structure_solution 'SHELXS97 (Sheldrick, 1997)'
_diffrn_ambient_temperature 298(2)
_diffrn_measured_fraction_theta_full 0.967
_diffrn_measured_fraction_theta_max 0.967
_diffrn_measurement_device_type 'Bruker APEX CCD'
_diffrn_measurement_method phi/omega
_diffrn_radiation_monochromator graphite
_diffrn_radiation_source 'fine-focus sealed tube'
_diffrn_radiation_type MoK\a
_diffrn_radiation_wavelength 0.71073
_diffrn_reflns_av_R_equivalents 0.0887
_diffrn_reflns_av_sigmaI/netI 0.0580
_diffrn_reflns_limit_h_max 8
_diffrn_reflns_limit_h_min -5
_diffrn_reflns_limit_k_max 10
_diffrn_reflns_limit_k_min -11
_diffrn_reflns_limit_l_max 24
_diffrn_reflns_limit_l_min -25
_diffrn_reflns_number 7148
_diffrn_reflns_theta_full 25.01
_diffrn_reflns_theta_max 25.01
_diffrn_reflns_theta_min 1.91
_diffrn_standards_number 0
_exptl_absorpt_coefficient_mu 0.100
_exptl_absorpt_correction_T_max 0.9920
_exptl_absorpt_correction_T_min 0.9725
_exptl_absorpt_correction_type multi-scan
_exptl_absorpt_process_details '(SADABS, Bruker 2002)'
_exptl_crystal_colour colorless
_exptl_crystal_density_diffrn 1.295
_exptl_crystal_density_method 'not measured'
_exptl_crystal_description block
_exptl_crystal_F_000 632
_exptl_crystal_size_max 0.28
_exptl_crystal_size_mid 0.25
_exptl_crystal_size_min 0.08
_refine_diff_density_max 0.166
_refine_diff_density_min -0.160
_refine_diff_density_rms 0.039
_refine_ls_abs_structure_details 'Flack H D (1983), Acta Cryst. A39, 876-881'
_refine_ls_abs_structure_Flack 10(10)
_refine_ls_extinction_method none
_refine_ls_goodness_of_fit_ref 1.241
_refine_ls_hydrogen_treatment constr
_refine_ls_matrix_type full
_refine_ls_number_parameters 190
_refine_ls_number_reflns 1513
_refine_ls_number_restraints 0
_refine_ls_restrained_S_all 1.241
_refine_ls_R_factor_all 0.0937
_refine_ls_R_factor_gt 0.0760
_refine_ls_shift/su_max 0.000
_refine_ls_shift/su_mean 0.000
_refine_ls_structure_factor_coef Fsqd
_refine_ls_weighting_details 'calc w=1/[\s^2^(Fo^2^)+(0.0563P)^2^+0.0379P] where P=(Fo^2^+2Fc^2^)/3'
_refine_ls_weighting_scheme calc
_refine_ls_wR_factor_gt 0.1345
_refine_ls_wR_factor_ref 0.1416
_reflns_number_gt 1286
_reflns_number_total 1513
_reflns_threshold_expression I>2sigma(I)
_cod_data_source_file 1267-1902.cff
_cod_data_source_block I
_cod_depositor_comments
;
The following automatic conversions were performed:
'_symmetry_cell_setting' value 'Orthorhombic' changed to 'orthorhombic'
according to '/home/saulius/struct/CIF-dictionaries/cif_core.dic'
dictionary named 'cif_core.dic' version 2.4.1 from
2010-06-29.

'_exptl_absorpt_correction_type' value 'Multi-scan' changed
to 'multi-scan' according to
'/home/saulius/struct/CIF-dictionaries/cif_core.dic' dictionary named
'cif_core.dic' version 2.4.1 from 2010-06-29.

Automatic conversion script
Id: cif_fix_enum 1555 2011-01-17 13:19:09Z saulius 
;
_cod_original_sg_symbol_H-M P2(1)2(1)2(1)
_cod_database_code 8102068

loop_
_symmetry_equiv_pos_as_xyz
'x, y, z'
'-x+1/2, -y, z+1/2'
'-x, y+1/2, -z+1/2'
'x+1/2, -y+1/2, -z'

loop_
_atom_site_label
_atom_site_type_symbol
_atom_site_fract_x
_atom_site_fract_y
_atom_site_fract_z
_atom_site_U_iso_or_equiv
_atom_site_adp_type
_atom_site_occupancy
_atom_site_symmetry_multiplicity
_atom_site_Wyckoff_symbol
_atom_site_calc_flag
_atom_site_refinement_flags
_atom_site_disorder_assembly
_atom_site_disorder_group
O1 O -0.2308(5) 0.8620(5) 1.16780(18) 0.0876(14) Uani 1 4 a d . . .
O2 O -0.0684(4) 0.6733(3) 1.00810(11) 0.0425(8) Uani 1 4 a d . . .
O3 O -0.3006(4) 0.4745(4) 0.88961(13) 0.0585(10) Uani 1 4 a d . . .
O4 O -0.0563(4) 0.2934(4) 0.82714(14) 0.0586(10) Uani 1 4 a d . . .
O5 O 0.1926(4) 0.2132(4) 0.92223(14) 0.0578(9) Uani 1 4 a d . . .
O6 O 0.1670(4) 0.4578(3) 1.00665(13) 0.0517(9) Uani 1 4 a d . . .
C1 C -0.1800(7) 0.8031(6) 1.1210(2) 0.0600(14) Uani 1 4 a d . . .
H1 H -0.2286 0.8312 1.0830 0.072 Uiso 1 4 a calc R . .
C2 C -0.0458(6) 0.6897(5) 1.12016(19) 0.0424(11) Uani 1 4 a d . . .
C3 C 0.0323(7) 0.6459(6) 1.17596(19) 0.0525(14) Uani 1 4 a d . . .
H3 H 0.0023 0.6901 1.2134 0.063 Uiso 1 4 a calc R . .
C4 C 0.1543(7) 0.5368(6) 1.1759(2) 0.0571(14) Uani 1 4 a d . . .
H4 H 0.2046 0.5071 1.2134 0.068 Uiso 1 4 a calc R . .
C5 C 0.2025(6) 0.4710(5) 1.1204(2) 0.0517(13) Uani 1 4 a d . . .
H5 H 0.2845 0.3975 1.1209 0.062 Uiso 1 4 a calc R . .
C6 C 0.1280(6) 0.5151(5) 1.06390(19) 0.0421(11) Uani 1 4 a d . . .
C7 C 0.0016(5) 0.6250(4) 1.06390(18) 0.0372(10) Uani 1 4 a d . . .
C8 C -0.1998(6) 0.5803(5) 0.98128(18) 0.0446(12) Uani 1 4 a d . . .
H8A H -0.3181 0.6165 0.9898 0.053 Uiso 1 4 a calc R . .
H8B H -0.1901 0.4871 0.9999 0.053 Uiso 1 4 a calc R . .
C9 C -0.1705(6) 0.5707(6) 0.91158(19) 0.0494(13) Uani 1 4 a d . . .
H9A H -0.1855 0.6626 0.8921 0.059 Uiso 1 4 a calc R . .
H9B H -0.0519 0.5362 0.9025 0.059 Uiso 1 4 a calc R . .
C10 C -0.3012(7) 0.4522(7) 0.82342(19) 0.0620(16) Uani 1 4 a d . . .
H10A H -0.3427 0.5381 0.8033 0.074 Uiso 1 4 a calc R . .
H10B H -0.3861 0.3781 0.8139 0.074 Uiso 1 4 a calc R . .
C11 C -0.1252(7) 0.4125(6) 0.7953(2) 0.0553(14) Uani 1 4 a d . . .
H11A H -0.1401 0.3906 0.7512 0.066 Uiso 1 4 a calc R . .
H11B H -0.0430 0.4911 0.7988 0.066 Uiso 1 4 a calc R . .
C12 C 0.1243(7) 0.2653(6) 0.8128(2) 0.0643(16) Uani 1 4 a d . . .
H12A H 0.1921 0.3525 0.8142 0.077 Uiso 1 4 a calc R . .
H12B H 0.1334 0.2266 0.7709 0.077 Uiso 1 4 a calc R . .
C13 C 0.1984(7) 0.1618(7) 0.8593(2) 0.0672(16) Uani 1 4 a d . . .
H13A H 0.1312 0.0744 0.8569 0.081 Uiso 1 4 a calc R . .
H13B H 0.3206 0.1407 0.8484 0.081 Uiso 1 4 a calc R . .
C14 C 0.3295(6) 0.3094(6) 0.9369(2) 0.0572(13) Uani 1 4 a d . . .
H14A H 0.3234 0.3902 0.9089 0.069 Uiso 1 4 a calc R . .
H14B H 0.4441 0.2642 0.9313 0.069 Uiso 1 4 a calc R . .
C15 C 0.3101(7) 0.3580(6) 1.0037(2) 0.0581(14) Uani 1 4 a d . . .
H15A H 0.2849 0.2778 1.0306 0.070 Uiso 1 4 a calc R . .
H15B H 0.4195 0.4018 1.0178 0.070 Uiso 1 4 a calc R . .

loop_
_atom_site_aniso_label
_atom_site_aniso_U_11
_atom_site_aniso_U_22
_atom_site_aniso_U_33
_atom_site_aniso_U_23
_atom_site_aniso_U_13
_atom_site_aniso_U_12
O1 0.111(3) 0.088(3) 0.064(2) -0.021(2) 0.010(2) 0.032(3)
O2 0.0545(19) 0.0365(17) 0.0364(15) 0.0017(14) -0.0109(14) 0.0017(15)
O3 0.0469(19) 0.088(3) 0.0405(17) -0.0087(18) -0.0074(14) -0.012(2)
O4 0.057(2) 0.060(2) 0.0585(19) 0.0084(18) 0.0097(16) -0.0074(19)
O5 0.0496(19) 0.061(2) 0.063(2) -0.0009(18) 0.0081(16) 0.000(2)
O6 0.054(2) 0.053(2) 0.0480(18) -0.0025(16) -0.0088(15) 0.0183(17)
C1 0.080(4) 0.053(3) 0.047(3) -0.008(3) 0.001(3) 0.006(3)
C2 0.048(3) 0.035(3) 0.044(2) -0.001(2) -0.003(2) -0.010(2)
C3 0.069(3) 0.057(3) 0.032(2) -0.003(2) -0.006(2) -0.011(3)
C4 0.065(3) 0.062(4) 0.044(3) 0.010(3) -0.024(2) -0.010(3)
C5 0.051(3) 0.048(3) 0.056(3) 0.008(3) -0.020(2) 0.002(3)
C6 0.041(2) 0.043(3) 0.042(2) -0.001(2) -0.004(2) 0.001(2)
C7 0.043(2) 0.033(2) 0.035(2) 0.005(2) -0.0035(19) -0.010(2)
C8 0.042(3) 0.052(3) 0.040(2) 0.006(2) -0.007(2) 0.003(2)
C9 0.044(3) 0.063(3) 0.042(2) 0.001(2) -0.006(2) 0.000(3)
C10 0.062(3) 0.086(5) 0.039(3) -0.010(3) -0.008(2) 0.002(3)
C11 0.069(4) 0.066(4) 0.031(2) 0.005(2) -0.007(2) 0.000(3)
C12 0.071(3) 0.071(4) 0.051(3) -0.004(3) 0.020(3) 0.001(3)
C13 0.069(4) 0.065(4) 0.068(3) -0.011(3) 0.011(3) 0.011(3)
C14 0.046(3) 0.051(3) 0.074(3) 0.001(3) 0.013(3) 0.009(3)
C15 0.050(3) 0.055(3) 0.070(3) 0.000(3) -0.007(3) 0.011(3)

loop_
_atom_type_symbol
_atom_type_description
_atom_type_scat_dispersion_real
_atom_type_scat_dispersion_imag
_atom_type_scat_source
C C 0.0033 0.0000 'International Tables Vol C Tables 4.2.6.8 and 6.1.1.4'
H H 0.0000 0.0000 'International Tables Vol C Tables 4.2.6.8 and 6.1.1.4'
O O 0.0106 0.0000 'International Tables Vol C Tables 4.2.6.8 and 6.1.1.4'

loop_
_geom_angle_atom_site_label_1
_geom_angle_atom_site_label_2
_geom_angle_atom_site_label_3
_geom_angle
_geom_angle_site_symmetry_1
_geom_angle_site_symmetry_3
_geom_angle_publ_flag
C7 O2 C8 113.7(3) . . yes
C9 O3 C10 115.1(4) . . yes
C11 O4 C12 113.4(4) . . yes
C14 O5 C13 114.0(4) . . yes
C6 O6 C15 117.5(3) . . yes
O1 C1 C2 124.3(5) . . ?
O1 C1 H1 117.8 . . ?
C2 C1 H1 117.8 . . ?
C3 C2 C7 119.9(4) . . ?
C3 C2 C1 119.7(4) . . ?
C7 C2 C1 120.3(4) . . ?
C4 C3 C2 120.2(4) . . ?
C4 C3 H3 119.9 . . ?
C2 C3 H3 119.9 . . ?
C3 C4 C5 120.7(4) . . ?
C3 C4 H4 119.7 . . ?
C5 C4 H4 119.7 . . ?
C4 C5 C6 120.0(4) . . ?
C4 C5 H5 120.0 . . ?
C6 C5 H5 120.0 . . ?
O6 C6 C5 124.6(4) . . yes
O6 C6 C7 115.9(3) . . yes
C5 C6 C7 119.5(4) . . ?
O2 C7 C2 120.1(4) . . yes
O2 C7 C6 120.1(3) . . yes
C2 C7 C6 119.7(4) . . ?
O2 C8 C9 109.2(4) . . yes
O2 C8 H8A 109.8 . . ?
C9 C8 H8A 109.8 . . ?
O2 C8 H8B 109.8 . . ?
C9 C8 H8B 109.8 . . ?
H8A C8 H8B 108.3 . . ?
O3 C9 C8 105.3(4) . . yes
O3 C9 H9A 110.7 . . ?
C8 C9 H9A 110.7 . . ?
O3 C9 H9B 110.7 . . ?
C8 C9 H9B 110.7 . . ?
H9A C9 H9B 108.8 . . ?
O3 C10 C11 115.4(4) . . yes
O3 C10 H10A 108.4 . . ?
C11 C10 H10A 108.4 . . ?
O3 C10 H10B 108.4 . . ?
C11 C10 H10B 108.4 . . ?
H10A C10 H10B 107.5 . . ?
O4 C11 C10 109.3(4) . . yes
O4 C11 H11A 109.8 . . ?
C10 C11 H11A 109.8 . . ?
O4 C11 H11B 109.8 . . ?
C10 C11 H11B 109.8 . . ?
H11A C11 H11B 108.3 . . ?
O4 C12 C13 109.6(4) . . yes
O4 C12 H12A 109.8 . . ?
C13 C12 H12A 109.8 . . ?
O4 C12 H12B 109.8 . . ?
C13 C12 H12B 109.8 . . ?
H12A C12 H12B 108.2 . . ?
O5 C13 C12 112.9(4) . . yes
O5 C13 H13A 109.0 . . ?
C12 C13 H13A 109.0 . . ?
O5 C13 H13B 109.0 . . ?
C12 C13 H13B 109.0 . . ?
H13A C13 H13B 107.8 . . ?
O5 C14 C15 109.6(4) . . yes
O5 C14 H14A 109.7 . . ?
C15 C14 H14A 109.7 . . ?
O5 C14 H14B 109.7 . . ?
C15 C14 H14B 109.7 . . ?
H14A C14 H14B 108.2 . . ?
O6 C15 C14 108.4(4) . . yes
O6 C15 H15A 110.0 . . ?
C14 C15 H15A 110.0 . . ?
O6 C15 H15B 110.0 . . ?
C14 C15 H15B 110.0 . . ?
H15A C15 H15B 108.4 . . ?

loop_
_geom_bond_atom_site_label_1
_geom_bond_atom_site_label_2
_geom_bond_distance
_geom_bond_site_symmetry_2
_geom_bond_publ_flag
O1 C1 1.206(6) . ?
O2 C7 1.380(5) . yes
O2 C8 1.442(5) . yes
O3 C9 1.417(5) . yes
O3 C10 1.429(5) . yes
O4 C11 1.414(6) . yes
O4 C12 1.418(6) . yes
O5 C14 1.409(6) . yes
O5 C13 1.429(6) . yes
O6 C6 1.369(5) . yes
O6 C15 1.433(6) . yes
C1 C2 1.474(7) . ?
C1 H1 0.9300 . ?
C2 C3 1.392(6) . ?
C2 C7 1.394(6) . ?
C3 C4 1.381(7) . ?
C3 H3 0.9300 . ?
C4 C5 1.386(7) . ?
C4 H4 0.9300 . ?
C5 C6 1.394(6) . ?
C5 H5 0.9300 . ?
C6 C7 1.409(6) . ?
C8 C9 1.507(6) . ?
C8 H8A 0.9700 . ?
C8 H8B 0.9700 . ?
C9 H9A 0.9700 . ?
C9 H9B 0.9700 . ?
C10 C11 1.502(7) . ?
C10 H10A 0.9700 . ?
C10 H10B 0.9700 . ?
C11 H11A 0.9700 . ?
C11 H11B 0.9700 . ?
C12 C13 1.503(7) . ?
C12 H12A 0.9700 . ?
C12 H12B 0.9700 . ?
C13 H13A 0.9700 . ?
C13 H13B 0.9700 . ?
C14 C15 1.505(6) . ?
C14 H14A 0.9700 . ?
C14 H14B 0.9700 . ?
C15 H15A 0.9700 . ?
C15 H15B 0.9700 . ?

loop_
_geom_hbond_atom_site_label_D
_geom_hbond_atom_site_label_H
_geom_hbond_atom_site_label_A
_geom_hbond_distance_DH
_geom_hbond_distance_HA
_geom_hbond_distance_DA
_geom_hbond_angle_DHA
_geom_hbond_site_symmetry_A
C5 H5 O4 0.93 2.43 3.287(6) 152.4 4_557
C1 H1 O2 0.93 2.50 2.833(6) 101.4 .

loop_
_geom_torsion_atom_site_label_1
_geom_torsion_atom_site_label_2
_geom_torsion_atom_site_label_3
_geom_torsion_atom_site_label_4
_geom_torsion
_geom_torsion_site_symmetry_1
_geom_torsion_site_symmetry_2
_geom_torsion_site_symmetry_3
_geom_torsion_site_symmetry_4
_geom_torsion_publ_flag
O1 C1 C2 C3 -0.9(8) . . . . ?
O1 C1 C2 C7 178.3(5) . . . . ?
C7 C2 C3 C4 -1.2(7) . . . . ?
C1 C2 C3 C4 178.1(4) . . . . ?
C2 C3 C4 C5 1.0(7) . . . . ?
C3 C4 C5 C6 0.2(8) . . . . ?
C15 O6 C6 C5 -8.2(7) . . . . ?
C15 O6 C6 C7 172.6(4) . . . . ?
C4 C5 C6 O6 179.7(4) . . . . ?
C4 C5 C6 C7 -1.1(7) . . . . ?
C8 O2 C7 C2 -107.1(4) . . . . ?
C8 O2 C7 C6 76.2(5) . . . . ?
C3 C2 C7 O2 -176.5(4) . . . . ?
C1 C2 C7 O2 4.2(6) . . . . ?
C3 C2 C7 C6 0.2(6) . . . . ?
C1 C2 C7 C6 -179.0(4) . . . . ?
O6 C6 C7 O2 -3.1(6) . . . . ?
C5 C6 C7 O2 177.6(4) . . . . ?
O6 C6 C7 C2 -179.9(4) . . . . ?
C5 C6 C7 C2 0.9(6) . . . . ?
C7 O2 C8 C9 -138.2(4) . . . . ?
C10 O3 C9 C8 178.1(4) . . . . ?
O2 C8 C9 O3 178.1(3) . . . . ?
C9 O3 C10 C11 52.5(7) . . . . ?
C12 O4 C11 C10 -167.9(4) . . . . ?
O3 C10 C11 O4 54.0(6) . . . . ?
C11 O4 C12 C13 166.3(4) . . . . ?
C14 O5 C13 C12 -79.0(5) . . . . ?
O4 C12 C13 O5 -60.6(6) . . . . ?
C13 O5 C14 C15 179.4(4) . . . . ?
C6 O6 C15 C14 -179.9(4) . . . . ?
O5 C14 C15 O6 -75.8(5) . . . . ?

loop_
_cod_related_entry_id
_cod_related_entry_database
_cod_related_entry_code
1 ChemSpider 30653908
